data_7703508
loop_
_publ_author_name
'Ju, Huiyeong'
'Tenma, Honoka'
'Iwase, Miki'
'Lee, Eunji'
'Ikeda, Mari'
'Kuwahara, Shunsuke'
'Habata, Yoichi'

_publ_section_title
;
 Inclusion of alkyl nitriles by tetra-armed cyclens with styrylmethyl
 groups.
;
_journal_issue 10
_journal_name_full 'Dalton transactions (Cambridge, England : 2003)'
_journal_page_first 3112
_journal_page_last 3119
_journal_paper_doi 10.1039/d0dt00335b
_journal_volume 49
_journal_year 2020
_chemical_formula_moiety 'C46 H51 Ag N9 O8, C F3 O3 S'
_chemical_formula_sum 'C47 H51 Ag F3 N9 O11 S'
_chemical_formula_weight 1114.90
_space_group_crystal_system triclinic
_space_group_IT_number 2
_space_group_name_Hall '-P 1'
_space_group_name_H-M_alt 'P -1'
_atom_sites_solution_hydrogens geom
_audit_creation_method SHELXL-2014/7
_audit_update_record
;
2019-12-24 deposited with the CCDC.	2020-02-06 downloaded from the CCDC.
;
_cell_angle_alpha 71.0716(5)
_cell_angle_beta 86.9270(6)
_cell_angle_gamma 89.7603(6)
_cell_formula_units_Z 2
_cell_length_a 13.6723(5)
_cell_length_b 13.6784(5)
_cell_length_c 14.1978(5)
_cell_measurement_reflns_used 6552
_cell_measurement_temperature 120(2)
_cell_measurement_theta_max 25.95
_cell_measurement_theta_min 2.18
_cell_volume 2507.77(16)
_computing_cell_refinement 'Bruker SAINT'
_computing_data_collection 'Bruker APEX2'
_computing_data_reduction 'Bruker SAINT'
_computing_molecular_graphics 'Bruker SHELXTL'
_computing_publication_material 'Bruker SHELXTL'
_computing_structure_refinement 'SHELXL-2014/7 (Sheldrick, 2014)'
_computing_structure_solution 'SHELXS-97 (Sheldrick 2008)'
_diffrn_ambient_temperature 120(2)
_diffrn_measured_fraction_theta_full 1.000
_diffrn_measured_fraction_theta_max 1.000
_diffrn_measurement_device_type 'Bruker APEX-II CCD'
_diffrn_measurement_method '\f and \w scans'
_diffrn_radiation_type MoK\a
_diffrn_radiation_wavelength 0.71073
_diffrn_reflns_av_R_equivalents 0.0448
_diffrn_reflns_av_unetI/netI 0.0490
_diffrn_reflns_Laue_measured_fraction_full 1.000
_diffrn_reflns_Laue_measured_fraction_max 1.000
_diffrn_reflns_limit_h_max 16
_diffrn_reflns_limit_h_min -16
_diffrn_reflns_limit_k_max 16
_diffrn_reflns_limit_k_min -16
_diffrn_reflns_limit_l_max 17
_diffrn_reflns_limit_l_min -17
_diffrn_reflns_number 30173
_diffrn_reflns_point_group_measured_fraction_full 1.000
_diffrn_reflns_point_group_measured_fraction_max 1.000
_diffrn_reflns_theta_full 25.242
_diffrn_reflns_theta_max 25.998
_diffrn_reflns_theta_min 1.492
_exptl_absorpt_coefficient_mu 0.523
_exptl_absorpt_correction_type multi-scan
_exptl_absorpt_process_details SADABS
_exptl_crystal_colour yellow
_exptl_crystal_density_diffrn 1.476
_exptl_crystal_description Block
_exptl_crystal_F_000 1148
_exptl_crystal_size_max 0.300
_exptl_crystal_size_mid 0.200
_exptl_crystal_size_min 0.100
_exptl_transmission_factor_max 0.7457
_exptl_transmission_factor_min 0.6941
_refine_diff_density_max 2.859
_refine_diff_density_min -1.294
_refine_diff_density_rms 0.098
_refine_ls_extinction_method none
_refine_ls_goodness_of_fit_ref 1.021
_refine_ls_hydrogen_treatment constr
_refine_ls_matrix_type full
_refine_ls_number_parameters 649
_refine_ls_number_reflns 9840
_refine_ls_number_restraints 0
_refine_ls_restrained_S_all 1.021
_refine_ls_R_factor_all 0.0579
_refine_ls_R_factor_gt 0.0493
_refine_ls_shift/su_max 0.001
_refine_ls_shift/su_mean 0.000
_refine_ls_structure_factor_coef Fsqd
_refine_ls_weighting_details 'w=1/[\s^2^(Fo^2^)+(0.0757P)^2^+4.2092P] where P=(Fo^2^+2Fc^2^)/3'
_refine_ls_weighting_scheme calc
_refine_ls_wR_factor_gt 0.1306
_refine_ls_wR_factor_ref 0.1384
_reflns_Friedel_coverage 0.000
_reflns_number_gt 8472
_reflns_number_total 9840
_reflns_threshold_expression 'I > 2\s(I)'
_cod_data_source_file d0dt00335b2.cif
_cod_data_source_block 2_Ag
_cod_depositor_comments 'Adding full bibliography for 7703501--7703508.cif.'
_cod_database_code 7703508
_shelx_shelxl_version_number 2014/7
_shelx_space_group_comment
; 
The symmetry employed for this shelxl refinement is uniquely defined 
by the following loop, which should always be used as a source of 
symmetry information in preference to the above space-group names. 
They are only intended as comments. 
;
_shelx_estimated_absorpt_t_min 0.859
_shelx_estimated_absorpt_t_max 0.950

loop_
_space_group_symop_operation_xyz
'x, y, z'
'-x, -y, -z'

loop_
_atom_site_label
_atom_site_type_symbol
_atom_site_fract_x
_atom_site_fract_y
_atom_site_fract_z
_atom_site_U_iso_or_equiv
_atom_site_adp_type
_atom_site_occupancy
_atom_site_site_symmetry_order
_atom_site_calc_flag
_atom_site_refinement_flags_posn
_atom_site_refinement_flags_adp
_atom_site_refinement_flags_occupancy
_atom_site_disorder_assembly
_atom_site_disorder_group
Ag1 Ag 0.75856(2) 0.71103(2) 0.61627(2) 0.01907(10) Uani 1 1 d . . . . .
N1 N 0.9020(2) 0.7802(2) 0.5020(2) 0.0205(6) Uani 1 1 d . . . . .
N2 N 0.6913(2) 0.8006(2) 0.4522(2) 0.0219(6) Uani 1 1 d . . . . .
N3 N 0.6525(2) 0.5818(2) 0.5789(2) 0.0213(6) Uani 1 1 d . . . . .
N4 N 0.8652(2) 0.5553(2) 0.6302(2) 0.0213(6) Uani 1 1 d . . . . .
N5 N 0.8245(4) 1.1955(4) 0.8805(5) 0.0701(16) Uani 1 1 d . . . . .
N6 N 0.4066(4) 1.0244(4) 0.9258(3) 0.0602(13) Uani 1 1 d . . . . .
N7 N 0.5421(3) 0.6575(3) 1.1747(3) 0.0364(8) Uani 1 1 d . . . . .
N8 N 0.8854(3) 0.6634(3) 1.2182(3) 0.0357(8) Uani 1 1 d . . . . .
N9 N 0.7396(2) 0.7652(2) 0.7478(2) 0.0240(6) Uani 1 1 d . . . . .
O1 O 0.7609(3) 1.2558(3) 0.8457(4) 0.0769(14) Uani 1 1 d . . . . .
O2 O 0.8659(4) 1.1909(5) 0.9565(5) 0.109(2) Uani 1 1 d . . . . .
O3 O 0.4270(4) 1.1013(3) 0.9475(3) 0.0763(13) Uani 1 1 d . . . . .
O4 O 0.3461(4) 0.9600(4) 0.9724(3) 0.0866(15) Uani 1 1 d . . . . .
O5 O 0.4676(3) 0.6778(2) 1.2164(2) 0.0422(8) Uani 1 1 d . . . . .
O6 O 0.6215(3) 0.6444(3) 1.2112(2) 0.0551(9) Uani 1 1 d . . . . .
O7 O 0.9150(3) 0.7516(3) 1.2008(3) 0.0669(12) Uani 1 1 d . . . . .
O8 O 0.8582(2) 0.6074(3) 1.3020(2) 0.0435(8) Uani 1 1 d . . . . .
C1 C 0.8674(3) 0.8502(3) 0.4069(3) 0.0249(8) Uani 1 1 d . . . . .
H1A H 0.9189 0.8571 0.3534 0.030 Uiso 1 1 calc R U . . .
H1B H 0.8568 0.9196 0.4131 0.030 Uiso 1 1 calc R U . . .
C2 C 0.7733(3) 0.8124(3) 0.3778(3) 0.0255(8) Uani 1 1 d . . . . .
H2A H 0.7546 0.8617 0.3134 0.031 Uiso 1 1 calc R U . . .
H2B H 0.7852 0.7448 0.3678 0.031 Uiso 1 1 calc R U . . .
C3 C 0.6128(3) 0.7359(3) 0.4351(3) 0.0246(8) Uani 1 1 d . . . . .
H3A H 0.6021 0.7577 0.3628 0.029 Uiso 1 1 calc R U . . .
H3B H 0.5513 0.7476 0.4697 0.029 Uiso 1 1 calc R U . . .
C4 C 0.6348(3) 0.6211(3) 0.4712(3) 0.0258(8) Uani 1 1 d . . . . .
H4A H 0.5790 0.5824 0.4580 0.031 Uiso 1 1 calc R U . . .
H4B H 0.6934 0.6084 0.4329 0.031 Uiso 1 1 calc R U . . .
C5 C 0.7062(3) 0.4837(3) 0.6030(3) 0.0259(8) Uani 1 1 d . . . . .
H5A H 0.6774 0.4397 0.5681 0.031 Uiso 1 1 calc R U . . .
H5B H 0.6974 0.4470 0.6756 0.031 Uiso 1 1 calc R U . . .
C6 C 0.8146(3) 0.4977(3) 0.5743(3) 0.0248(8) Uani 1 1 d . . . . .
H6A H 0.8447 0.4289 0.5874 0.030 Uiso 1 1 calc R U . . .
H6B H 0.8239 0.5354 0.5020 0.030 Uiso 1 1 calc R U . . .
C7 C 0.9599(3) 0.5995(3) 0.5797(3) 0.0250(8) Uani 1 1 d . . . . .
H7A H 0.9974 0.5446 0.5632 0.030 Uiso 1 1 calc R U . . .
H7B H 0.9978 0.6220 0.6267 0.030 Uiso 1 1 calc R U . . .
C8 C 0.9512(3) 0.6900(3) 0.4854(3) 0.0239(8) Uani 1 1 d . . . . .
H8A H 1.0176 0.7116 0.4544 0.029 Uiso 1 1 calc R U . . .
H8B H 0.9140 0.6676 0.4379 0.029 Uiso 1 1 calc R U . . .
C9 C 0.9723(3) 0.8358(3) 0.5435(3) 0.0246(8) Uani 1 1 d . . . . .
H9A H 1.0190 0.8758 0.4891 0.030 Uiso 1 1 calc R U . . .
H9B H 1.0103 0.7843 0.5935 0.030 Uiso 1 1 calc R U . . .
C10 C 0.9246(3) 0.9077(3) 0.5915(3) 0.0249(8) Uani 1 1 d . . . . .
H10A H 0.8733 0.9504 0.5592 0.030 Uiso 1 1 calc R U . . .
C11 C 0.9519(3) 0.9136(3) 0.6777(3) 0.0277(8) Uani 1 1 d . . . . .
H11A H 1.0001 0.8661 0.7100 0.033 Uiso 1 1 calc R U . . .
C12 C 0.9156(3) 0.9855(3) 0.7288(3) 0.0290(8) Uani 1 1 d . . . . .
C13 C 0.8521(3) 1.0654(3) 0.6868(3) 0.0326(9) Uani 1 1 d . . . . .
H13A H 0.8285 1.0736 0.6230 0.039 Uiso 1 1 calc R U . . .
C14 C 0.8227(3) 1.1334(3) 0.7366(4) 0.0412(11) Uani 1 1 d . . . . .
H14A H 0.7791 1.1878 0.7072 0.049 Uiso 1 1 calc R U . . .
C15 C 0.8569(4) 1.1216(4) 0.8282(4) 0.0473(12) Uani 1 1 d . . . . .
C16 C 0.9186(4) 1.0440(5) 0.8720(4) 0.0606(15) Uani 1 1 d . . . . .
H16A H 0.9411 1.0365 0.9361 0.073 Uiso 1 1 calc R U . . .
C17 C 0.9486(4) 0.9756(4) 0.8226(4) 0.0497(12) Uani 1 1 d . . . . .
H17A H 0.9920 0.9216 0.8531 0.060 Uiso 1 1 calc R U . . .
C18 C 0.6528(3) 0.9036(3) 0.4471(3) 0.0265(8) Uani 1 1 d . . . . .
H18A H 0.6084 0.9270 0.3916 0.032 Uiso 1 1 calc R U . . .
H18B H 0.7081 0.9537 0.4327 0.032 Uiso 1 1 calc R U . . .
C19 C 0.5987(3) 0.9025(3) 0.5416(3) 0.0278(8) Uani 1 1 d . . . . .
H19A H 0.5512 0.8494 0.5713 0.033 Uiso 1 1 calc R U . . .
C20 C 0.6141(3) 0.9721(3) 0.5857(3) 0.0275(8) Uani 1 1 d . . . . .
H20A H 0.6646 1.0218 0.5563 0.033 Uiso 1 1 calc R U . . .
C21 C 0.5609(3) 0.9807(3) 0.6758(3) 0.0288(8) Uani 1 1 d . . . . .
C22 C 0.4898(3) 0.9099(3) 0.7313(3) 0.0379(10) Uani 1 1 d . . . . .
H22A H 0.4758 0.8507 0.7130 0.045 Uiso 1 1 calc R U . . .
C23 C 0.4394(4) 0.9242(3) 0.8121(4) 0.0479(12) Uani 1 1 d . . . . .
H23A H 0.3898 0.8762 0.8484 0.058 Uiso 1 1 calc R U . . .
C24 C 0.4615(4) 1.0089(3) 0.8399(3) 0.0428(11) Uani 1 1 d . . . . .
C25 C 0.5320(3) 1.0811(3) 0.7882(3) 0.0396(10) Uani 1 1 d . . . . .
H25A H 0.5465 1.1391 0.8083 0.048 Uiso 1 1 calc R U . . .
C26 C 0.5809(3) 1.0661(3) 0.7060(3) 0.0365(10) Uani 1 1 d . . . . .
H26A H 0.6293 1.1151 0.6691 0.044 Uiso 1 1 calc R U . . .
C27 C 0.5586(3) 0.5669(3) 0.6394(3) 0.0243(8) Uani 1 1 d . . . . .
H27A H 0.5293 0.4991 0.6447 0.029 Uiso 1 1 calc R U . . .
H27B H 0.5124 0.6213 0.6055 0.029 Uiso 1 1 calc R U . . .
C28 C 0.5731(3) 0.5713(3) 0.7421(3) 0.0219(7) Uani 1 1 d . . . . .
H28A H 0.6300 0.5406 0.7745 0.026 Uiso 1 1 calc R U . . .
C29 C 0.5106(3) 0.6157(3) 0.7901(3) 0.0218(7) Uani 1 1 d . . . . .
H29A H 0.4539 0.6450 0.7566 0.026 Uiso 1 1 calc R U . . .
C30 C 0.5204(3) 0.6240(3) 0.8897(3) 0.0212(7) Uani 1 1 d . . . . .
C31 C 0.6057(3) 0.5963(3) 0.9422(3) 0.0227(7) Uani 1 1 d . . . . .
H31A H 0.6592 0.5691 0.9137 0.027 Uiso 1 1 calc R U . . .
C32 C 0.6131(3) 0.6079(3) 1.0346(3) 0.0261(8) Uani 1 1 d . . . . .
H32A H 0.6713 0.5896 1.0694 0.031 Uiso 1 1 calc R U . . .
C33 C 0.5339(3) 0.6466(3) 1.0754(3) 0.0270(8) Uani 1 1 d . . . . .
C34 C 0.4477(3) 0.6740(3) 1.0268(3) 0.0282(8) Uani 1 1 d . . . . .
H34A H 0.3940 0.6998 1.0564 0.034 Uiso 1 1 calc R U . . .
C35 C 0.4422(3) 0.6627(3) 0.9341(3) 0.0264(8) Uani 1 1 d . . . . .
H35A H 0.3838 0.6817 0.8996 0.032 Uiso 1 1 calc R U . . .
C36 C 0.8829(3) 0.4848(3) 0.7312(3) 0.0286(8) Uani 1 1 d . . . . .
H36A H 0.9430 0.4451 0.7278 0.034 Uiso 1 1 calc R U . . .
H36B H 0.8276 0.4348 0.7544 0.034 Uiso 1 1 calc R U . . .
C37 C 0.8943(3) 0.5397(3) 0.8054(3) 0.0258(8) Uani 1 1 d . . . . .
H37A H 0.9207 0.6081 0.7832 0.031 Uiso 1 1 calc R U . . .
C38 C 0.8687(3) 0.4961(3) 0.9009(3) 0.0249(8) Uani 1 1 d . . . . .
H38A H 0.8420 0.4280 0.9199 0.030 Uiso 1 1 calc R U . . .
C39 C 0.8772(3) 0.5413(3) 0.9811(3) 0.0228(7) Uani 1 1 d . . . . .
C40 C 0.9098(3) 0.6426(3) 0.9637(3) 0.0293(8) Uani 1 1 d . . . . .
H40A H 0.9298 0.6842 0.8978 0.035 Uiso 1 1 calc R U . . .
C41 C 0.9136(3) 0.6833(3) 1.0410(3) 0.0316(9) Uani 1 1 d . . . . .
H41A H 0.9366 0.7519 1.0294 0.038 Uiso 1 1 calc R U . . .
C42 C 0.8830(3) 0.6211(3) 1.1353(3) 0.0270(8) Uani 1 1 d . . . . .
C43 C 0.8526(3) 0.5205(3) 1.1567(3) 0.0286(8) Uani 1 1 d . . . . .
H43A H 0.8339 0.4793 1.2231 0.034 Uiso 1 1 calc R U . . .
C44 C 0.8497(3) 0.4807(3) 1.0793(3) 0.0272(8) Uani 1 1 d . . . . .
H44A H 0.8288 0.4111 1.0927 0.033 Uiso 1 1 calc R U . . .
C45 C 0.2722(3) 0.7031(4) 0.5755(4) 0.0422(11) Uani 1 1 d . . . . .
F1 F 0.3551(3) 0.7466(3) 0.5271(3) 0.0987(15) Uani 1 1 d . . . . .
F2 F 0.2946(2) 0.6065(2) 0.6235(2) 0.0545(7) Uani 1 1 d . . . . .
F3 F 0.2079(3) 0.7034(3) 0.5100(3) 0.0856(12) Uani 1 1 d . . . . .
O9 O 0.3036(3) 0.7650(4) 0.7249(4) 0.0971(18) Uani 1 1 d . . . . .
O10 O 0.2092(2) 0.8736(2) 0.5886(3) 0.0586(10) Uani 1 1 d . . . . .
O11 O 0.1401(3) 0.7158(2) 0.7061(2) 0.0486(8) Uani 1 1 d . . . . .
S1 S 0.22715(9) 0.77399(9) 0.65849(10) 0.0472(3) Uani 1 1 d . . . . .
C46 C 0.7242(3) 0.8019(3) 0.8086(3) 0.0232(7) Uani 1 1 d . . . . .
C47 C 0.7034(3) 0.8495(3) 0.8861(3) 0.0305(9) Uani 1 1 d . . . . .
H47A H 0.7167 0.9241 0.8586 0.046 Uiso 1 1 calc R U . . .
H47B H 0.7451 0.8189 0.9420 0.046 Uiso 1 1 calc R U . . .
H47C H 0.6344 0.8375 0.9097 0.046 Uiso 1 1 calc R U . . .

loop_
_atom_site_aniso_label
_atom_site_aniso_U_11
_atom_site_aniso_U_22
_atom_site_aniso_U_33
_atom_site_aniso_U_23
_atom_site_aniso_U_13
_atom_site_aniso_U_12
Ag1 0.02149(15) 0.02222(15) 0.01502(14) -0.00801(10) -0.00164(10) -0.00004(10)
N1 0.0204(14) 0.0256(15) 0.0176(14) -0.0093(12) -0.0032(11) -0.0020(12)
N2 0.0216(15) 0.0273(16) 0.0161(14) -0.0057(12) -0.0042(12) -0.0027(12)
N3 0.0230(15) 0.0249(15) 0.0175(14) -0.0090(12) 0.0005(12) -0.0026(12)
N4 0.0266(16) 0.0242(15) 0.0162(14) -0.0110(12) -0.0006(12) 0.0018(12)
N5 0.067(3) 0.071(3) 0.097(4) -0.065(3) 0.029(3) -0.026(3)
N6 0.080(3) 0.047(3) 0.048(3) -0.012(2) 0.021(2) 0.017(2)
N7 0.062(3) 0.0242(17) 0.0243(17) -0.0099(14) 0.0030(17) 0.0010(16)
N8 0.038(2) 0.048(2) 0.0287(19) -0.0234(17) 0.0000(15) 0.0019(17)
N9 0.0268(16) 0.0237(15) 0.0213(15) -0.0074(13) 0.0000(12) 0.0011(13)
O1 0.078(3) 0.048(2) 0.112(4) -0.044(2) 0.046(3) -0.007(2)
O2 0.091(4) 0.152(5) 0.141(5) -0.129(5) 0.008(3) -0.015(3)
O3 0.114(4) 0.053(2) 0.069(3) -0.035(2) 0.031(2) 0.008(2)
O4 0.113(4) 0.071(3) 0.071(3) -0.025(2) 0.052(3) -0.008(3)
O5 0.070(2) 0.0296(15) 0.0269(15) -0.0115(12) 0.0144(15) 0.0054(14)
O6 0.067(2) 0.073(2) 0.0360(18) -0.0312(18) -0.0135(17) 0.0097(19)
O7 0.101(3) 0.061(2) 0.052(2) -0.040(2) 0.020(2) -0.029(2)
O8 0.057(2) 0.059(2) 0.0206(15) -0.0204(14) -0.0038(14) 0.0059(16)
C1 0.0252(18) 0.0296(19) 0.0164(17) -0.0028(15) -0.0005(14) -0.0063(15)
C2 0.0260(19) 0.0312(19) 0.0165(17) -0.0041(15) -0.0017(14) -0.0032(15)
C3 0.0207(18) 0.036(2) 0.0170(17) -0.0076(15) -0.0054(14) -0.0030(15)
C4 0.0287(19) 0.035(2) 0.0177(17) -0.0135(16) -0.0034(14) -0.0074(16)
C5 0.032(2) 0.0232(18) 0.0239(18) -0.0103(15) 0.0024(15) -0.0049(15)
C6 0.032(2) 0.0253(18) 0.0211(18) -0.0133(15) 0.0017(15) 0.0009(15)
C7 0.0223(18) 0.034(2) 0.0262(19) -0.0199(16) -0.0036(15) 0.0062(15)
C8 0.0191(17) 0.036(2) 0.0206(17) -0.0154(16) 0.0010(14) 0.0005(15)
C9 0.0194(17) 0.0299(19) 0.0264(19) -0.0118(16) -0.0005(14) -0.0045(15)
C10 0.0205(18) 0.0264(18) 0.0286(19) -0.0098(16) -0.0024(15) -0.0029(14)
C11 0.0255(19) 0.0260(19) 0.031(2) -0.0086(16) -0.0030(16) -0.0014(15)
C12 0.0248(19) 0.033(2) 0.031(2) -0.0137(17) 0.0035(16) -0.0061(16)
C13 0.025(2) 0.039(2) 0.034(2) -0.0144(18) 0.0078(17) -0.0068(17)
C14 0.028(2) 0.038(2) 0.061(3) -0.022(2) 0.013(2) -0.0045(18)
C15 0.043(3) 0.049(3) 0.065(3) -0.041(3) 0.017(2) -0.014(2)
C16 0.076(4) 0.072(4) 0.053(3) -0.045(3) -0.011(3) 0.003(3)
C17 0.063(3) 0.051(3) 0.043(3) -0.025(2) -0.016(2) 0.010(2)
C18 0.0263(19) 0.0270(19) 0.0219(18) -0.0014(15) -0.0064(15) 0.0022(15)
C19 0.0261(19) 0.0244(19) 0.028(2) -0.0019(16) -0.0047(15) 0.0018(15)
C20 0.0218(18) 0.0236(18) 0.035(2) -0.0062(16) -0.0045(16) 0.0062(15)
C21 0.027(2) 0.0256(19) 0.033(2) -0.0076(16) -0.0068(16) 0.0118(16)
C22 0.051(3) 0.0205(19) 0.038(2) -0.0045(17) 0.008(2) 0.0068(18)
C23 0.062(3) 0.025(2) 0.046(3) -0.001(2) 0.018(2) 0.006(2)
C24 0.056(3) 0.031(2) 0.039(2) -0.0105(19) 0.008(2) 0.017(2)
C25 0.042(2) 0.035(2) 0.046(3) -0.019(2) -0.002(2) 0.0134(19)
C26 0.030(2) 0.031(2) 0.048(3) -0.0129(19) 0.0012(19) 0.0070(17)
C27 0.0238(18) 0.0299(19) 0.0206(18) -0.0106(15) 0.0013(14) -0.0067(15)
C28 0.0236(18) 0.0192(17) 0.0211(18) -0.0040(14) -0.0008(14) -0.0042(14)
C29 0.0225(18) 0.0181(16) 0.0238(18) -0.0057(14) 0.0000(14) -0.0013(14)
C30 0.0276(18) 0.0139(15) 0.0203(17) -0.0038(13) 0.0035(14) -0.0021(13)
C31 0.0242(18) 0.0205(17) 0.0226(18) -0.0068(14) 0.0034(14) 0.0016(14)
C32 0.033(2) 0.0219(18) 0.0220(18) -0.0050(15) 0.0001(15) -0.0007(15)
C33 0.044(2) 0.0152(16) 0.0202(18) -0.0052(14) 0.0060(16) -0.0028(15)
C34 0.036(2) 0.0179(17) 0.030(2) -0.0086(15) 0.0107(17) 0.0025(15)
C35 0.029(2) 0.0199(17) 0.029(2) -0.0060(15) 0.0021(16) 0.0040(15)
C36 0.040(2) 0.0264(19) 0.0214(19) -0.0106(16) -0.0042(16) 0.0086(16)
C37 0.034(2) 0.0231(18) 0.0224(18) -0.0093(15) -0.0066(15) 0.0079(15)
C38 0.0299(19) 0.0243(18) 0.0226(18) -0.0104(15) -0.0031(15) 0.0037(15)
C39 0.0238(18) 0.0259(18) 0.0204(18) -0.0098(15) -0.0018(14) 0.0055(14)
C40 0.042(2) 0.0266(19) 0.0192(18) -0.0071(15) -0.0030(16) 0.0012(17)
C41 0.042(2) 0.027(2) 0.030(2) -0.0142(17) -0.0025(17) 0.0014(17)
C42 0.0279(19) 0.039(2) 0.0198(18) -0.0168(16) -0.0064(15) 0.0083(16)
C43 0.034(2) 0.035(2) 0.0165(17) -0.0076(16) -0.0053(15) 0.0031(17)
C44 0.036(2) 0.0260(19) 0.0200(18) -0.0074(15) -0.0019(15) 0.0021(16)
C45 0.034(2) 0.042(3) 0.043(3) -0.004(2) 0.005(2) 0.0054(19)
F1 0.059(2) 0.065(2) 0.131(3) 0.017(2) 0.047(2) 0.0152(17)
F2 0.0628(19) 0.0312(14) 0.0650(19) -0.0103(13) 0.0023(15) 0.0083(13)
F3 0.078(2) 0.133(3) 0.075(2) -0.069(2) -0.038(2) 0.047(2)
O9 0.082(3) 0.105(4) 0.147(5) -0.087(4) -0.081(3) 0.047(3)
O10 0.0348(18) 0.0262(16) 0.103(3) -0.0043(18) -0.0026(18) -0.0011(13)
O11 0.060(2) 0.0377(17) 0.0417(18) -0.0051(14) 0.0003(16) 0.0050(16)
S1 0.0479(7) 0.0322(6) 0.0700(8) -0.0239(6) -0.0335(6) 0.0093(5)
C46 0.0261(19) 0.0201(17) 0.0217(18) -0.0047(15) 0.0010(14) 0.0024(14)
C47 0.039(2) 0.028(2) 0.027(2) -0.0135(17) 0.0042(17) 0.0039(17)

loop_
_atom_type_symbol
_atom_type_description
_atom_type_scat_dispersion_real
_atom_type_scat_dispersion_imag
_atom_type_scat_source
C C 0.0033 0.0016 'International Tables Vol C Tables 4.2.6.8 and 6.1.1.4'
H H 0.0000 0.0000 'International Tables Vol C Tables 4.2.6.8 and 6.1.1.4'
N N 0.0061 0.0033 'International Tables Vol C Tables 4.2.6.8 and 6.1.1.4'
O O 0.0106 0.0060 'International Tables Vol C Tables 4.2.6.8 and 6.1.1.4'
F F 0.0171 0.0103 'International Tables Vol C Tables 4.2.6.8 and 6.1.1.4'
Ag Ag -0.8971 1.1015 'International Tables Vol C Tables 4.2.6.8 and 6.1.1.4'
S S 0.1246 0.1234 'International Tables Vol C Tables 4.2.6.8 and 6.1.1.4'

loop_
_geom_angle_atom_site_label_1
_geom_angle_atom_site_label_2
_geom_angle_atom_site_label_3
_geom_angle
_geom_angle_site_symmetry_1
_geom_angle_site_symmetry_3
_geom_angle_publ_flag
N9 Ag1 N1 116.35(10) . . ?
N9 Ag1 N2 124.04(10) . . ?
N1 Ag1 N2 74.64(9) . . ?
N9 Ag1 N3 126.04(10) . . ?
N1 Ag1 N3 117.55(9) . . ?
N2 Ag1 N3 73.70(10) . . ?
N9 Ag1 N4 118.36(10) . . ?
N1 Ag1 N4 75.26(10) . . ?
N2 Ag1 N4 117.46(9) . . ?
N3 Ag1 N4 73.98(10) . . ?
C1 N1 C8 110.0(3) . . ?
C1 N1 C9 110.0(3) . . ?
C8 N1 C9 109.0(3) . . ?
C1 N1 Ag1 108.5(2) . . ?
C8 N1 Ag1 106.3(2) . . ?
C9 N1 Ag1 112.8(2) . . ?
C2 N2 C3 110.4(3) . . ?
C2 N2 C18 109.9(3) . . ?
C3 N2 C18 110.1(3) . . ?
C2 N2 Ag1 105.9(2) . . ?
C3 N2 Ag1 108.9(2) . . ?
C18 N2 Ag1 111.5(2) . . ?
C5 N3 C4 110.4(3) . . ?
C5 N3 C27 110.2(3) . . ?
C4 N3 C27 110.6(3) . . ?
C5 N3 Ag1 107.6(2) . . ?
C4 N3 Ag1 107.6(2) . . ?
C27 N3 Ag1 110.4(2) . . ?
C7 N4 C36 108.8(3) . . ?
C7 N4 C6 111.7(3) . . ?
C36 N4 C6 109.3(3) . . ?
C7 N4 Ag1 104.6(2) . . ?
C36 N4 Ag1 117.8(2) . . ?
C6 N4 Ag1 104.6(2) . . ?
O1 N5 O2 124.6(5) . . ?
O1 N5 C15 118.6(6) . . ?
O2 N5 C15 116.8(6) . . ?
O4 N6 O3 123.7(4) . . ?
O4 N6 C24 118.8(5) . . ?
O3 N6 C24 117.4(5) . . ?
O6 N7 O5 123.8(4) . . ?
O6 N7 C33 118.5(4) . . ?
O5 N7 C33 117.7(4) . . ?
O7 N8 O8 123.1(3) . . ?
O7 N8 C42 118.7(4) . . ?
O8 N8 C42 118.2(4) . . ?
C46 N9 Ag1 172.3(3) . . ?
N1 C1 C2 112.8(3) . . ?
N2 C2 C1 113.5(3) . . ?
N2 C3 C4 113.5(3) . . ?
N3 C4 C3 112.6(3) . . ?
N3 C5 C6 113.7(3) . . ?
N4 C6 C5 112.3(3) . . ?
N4 C7 C8 114.4(3) . . ?
N1 C8 C7 113.5(3) . . ?
N1 C9 C10 113.7(3) . . ?
C11 C10 C9 122.0(4) . . ?
C10 C11 C12 127.1(4) . . ?
C13 C12 C17 118.0(4) . . ?
C13 C12 C11 123.1(4) . . ?
C17 C12 C11 118.8(4) . . ?
C14 C13 C12 120.9(4) . . ?
C15 C14 C13 119.4(4) . . ?
C16 C15 C14 121.4(4) . . ?
C16 C15 N5 120.1(5) . . ?
C14 C15 N5 118.6(5) . . ?
C15 C16 C17 119.7(5) . . ?
C16 C17 C12 120.6(5) . . ?
N2 C18 C19 112.5(3) . . ?
C20 C19 C18 122.8(4) . . ?
C19 C20 C21 126.8(4) . . ?
C22 C21 C26 117.9(4) . . ?
C22 C21 C20 123.5(4) . . ?
C26 C21 C20 118.6(4) . . ?
C23 C22 C21 121.1(4) . . ?
C22 C23 C24 119.3(4) . . ?
C23 C24 C25 122.1(4) . . ?
C23 C24 N6 119.1(4) . . ?
C25 C24 N6 118.8(4) . . ?
C24 C25 C26 117.6(4) . . ?
C25 C26 C21 122.0(4) . . ?
N3 C27 C28 111.5(3) . . ?
C29 C28 C27 123.5(3) . . ?
C28 C29 C30 126.6(3) . . ?
C35 C30 C31 118.2(3) . . ?
C35 C30 C29 119.0(3) . . ?
C31 C30 C29 122.8(3) . . ?
C32 C31 C30 121.1(3) . . ?
C31 C32 C33 118.6(4) . . ?
C32 C33 C34 122.3(3) . . ?
C32 C33 N7 118.2(4) . . ?
C34 C33 N7 119.5(3) . . ?
C35 C34 C33 118.1(3) . . ?
C34 C35 C30 121.7(4) . . ?
N4 C36 C37 113.2(3) . . ?
C38 C37 C36 121.9(4) . . ?
C37 C38 C39 127.1(4) . . ?
C40 C39 C44 118.5(3) . . ?
C40 C39 C38 122.9(3) . . ?
C44 C39 C38 118.7(3) . . ?
C41 C40 C39 121.1(4) . . ?
C42 C41 C40 117.8(4) . . ?
C43 C42 C41 123.4(3) . . ?
C43 C42 N8 118.0(3) . . ?
C41 C42 N8 118.6(4) . . ?
C42 C43 C44 118.3(3) . . ?
C43 C44 C39 121.0(4) . . ?
F3 C45 F2 108.6(4) . . ?
F3 C45 F1 108.7(5) . . ?
F2 C45 F1 105.1(4) . . ?
F3 C45 S1 111.2(3) . . ?
F2 C45 S1 113.3(3) . . ?
F1 C45 S1 109.7(4) . . ?
O9 S1 O10 118.3(3) . . ?
O9 S1 O11 113.1(3) . . ?
O10 S1 O11 114.6(2) . . ?
O9 S1 C45 104.1(3) . . ?
O10 S1 C45 101.5(2) . . ?
O11 S1 C45 102.3(2) . . ?
N9 C46 C47 179.3(4) . . ?

loop_
_geom_bond_atom_site_label_1
_geom_bond_atom_site_label_2
_geom_bond_distance
_geom_bond_site_symmetry_2
_geom_bond_publ_flag
Ag1 N9 2.224(3) . ?
Ag1 N1 2.460(3) . ?
Ag1 N2 2.479(3) . ?
Ag1 N3 2.495(3) . ?
Ag1 N4 2.536(3) . ?
N1 C1 1.480(4) . ?
N1 C8 1.481(5) . ?
N1 C9 1.486(4) . ?
N2 C2 1.471(5) . ?
N2 C3 1.473(4) . ?
N2 C18 1.482(5) . ?
N3 C5 1.475(5) . ?
N3 C4 1.479(4) . ?
N3 C27 1.482(4) . ?
N4 C7 1.477(5) . ?
N4 C36 1.478(5) . ?
N4 C6 1.482(4) . ?
N5 O1 1.206(7) . ?
N5 O2 1.229(8) . ?
N5 C15 1.489(6) . ?
N6 O4 1.212(6) . ?
N6 O3 1.225(6) . ?
N6 C24 1.471(6) . ?
N7 O6 1.215(5) . ?
N7 O5 1.226(5) . ?
N7 C33 1.476(5) . ?
N8 O7 1.216(5) . ?
N8 O8 1.227(5) . ?
N8 C42 1.473(5) . ?
N9 C46 1.142(5) . ?
C1 C2 1.516(5) . ?
C3 C4 1.519(5) . ?
C5 C6 1.512(5) . ?
C7 C8 1.510(5) . ?
C9 C10 1.497(5) . ?
C10 C11 1.325(5) . ?
C11 C12 1.470(5) . ?
C12 C13 1.389(6) . ?
C12 C17 1.394(6) . ?
C13 C14 1.385(6) . ?
C14 C15 1.366(7) . ?
C15 C16 1.359(8) . ?
C16 C17 1.387(7) . ?
C18 C19 1.492(5) . ?
C19 C20 1.322(5) . ?
C20 C21 1.475(5) . ?
C21 C22 1.391(6) . ?
C21 C26 1.401(6) . ?
C22 C23 1.374(6) . ?
C23 C24 1.380(7) . ?
C24 C25 1.380(7) . ?
C25 C26 1.386(6) . ?
C27 C28 1.503(5) . ?
C28 C29 1.328(5) . ?
C29 C30 1.468(5) . ?
C30 C35 1.401(5) . ?
C30 C31 1.401(5) . ?
C31 C32 1.380(5) . ?
C32 C33 1.384(5) . ?
C33 C34 1.386(6) . ?
C34 C35 1.379(5) . ?
C36 C37 1.494(5) . ?
C37 C38 1.320(5) . ?
C38 C39 1.472(5) . ?
C39 C40 1.397(5) . ?
C39 C44 1.403(5) . ?
C40 C41 1.387(5) . ?
C41 C42 1.376(6) . ?
C42 C43 1.370(6) . ?
C43 C44 1.377(5) . ?
C45 F3 1.313(6) . ?
C45 F2 1.319(5) . ?
C45 F1 1.329(5) . ?
C45 S1 1.834(5) . ?
O9 S1 1.423(4) . ?
O10 S1 1.431(3) . ?
O11 S1 1.442(4) . ?
C46 C47 1.465(5) . ?
